data_7222773
loop_
_publ_author_name
'Reckeweg, O.'
'Simon, A.'

_publ_section_title
;
 Azide und Cyanamide - aehnlich und doch anders
;
_journal_name_full
;
Zeitschrift fuer Naturforschung, Teil B. Anorganische Chemie, Organische 
Chemie (42,1987-)
;
_journal_page_first 1097
_journal_page_last 1104
_journal_volume 58
_journal_year 2003
_chemical_formula_sum 'H4 N4'
_chemical_name_systematic '(N H4) (N3)'
_space_group_IT_number 53
_symmetry_space_group_name_Hall '-P 2ac 2'
_symmetry_space_group_name_H-M 'P m n a'
_cell_angle_alpha 90
_cell_angle_beta 90
_cell_angle_gamma 90
_cell_formula_units_Z 4
_cell_length_a 8.8978
_cell_length_b 3.8067
_cell_length_c 8.6735
_cell_volume 293.782
_citation_journal_id_ASTM ZNBSEN
_cod_data_source_file Reckeweg_ZNBSEN_2003_605.cif
_cod_data_source_block H4N4
_cod_original_cell_volume 293.7823
_cod_database_code 7222773

loop_
_symmetry_equiv_pos_as_xyz
x,y,z
-x+1/2,-y,z+1/2
x,-y,-z
-x+1/2,y,-z+1/2
-x,-y,-z
x-1/2,y,-z-1/2
-x,y,z
x-1/2,-y,z-1/2

loop_
_atom_site_label
_atom_site_type_symbol
_atom_site_fract_x
_atom_site_fract_y
_atom_site_fract_z
_atom_site_occupancy
_atom_site_U_iso_or_equiv
N3 N 0.5 0 0 1 0.0
N1 N 0 0 0 1 0.0
N4 N 0.5 0.11 0.1266 1 0.0
H2 H+1 0.309 0.394 0.218 1 0.0
N5 N-3 0.25 0.5444 0.25 1 0.0
H1 H+1 0.289 0.722 0.324 1 0.0
N2 N 0.1309 0 0 1 0.0
